data_4345654
loop_
_publ_author_name
'Gordon, Zachary'
'Drummond, Michael J.'
'Matson, Ellen M.'
'Bogart, Justin A.'
'Schelter, Eric J.'
'Lord, Richard L.'
'Fout, Alison R.'

_publ_section_title
;
 Tuning the Fe(II/III) Redox Potential in Nonheme Fe(II)-Hydroxo Complexes
 through Primary and Secondary Coordination Sphere Modifications.
;
_journal_issue 9
_journal_name_full 'Inorganic chemistry'
_journal_page_first 4852
_journal_page_last 4863
_journal_paper_doi 10.1021/acs.inorgchem.6b03071
_journal_volume 56
_journal_year 2017
_chemical_formula_moiety '4(C36 H48 Br3 Fe N7 O), 4(C F3 O3 S)'
_chemical_formula_sum 'C148 H192 Br12 F12 Fe4 N28 O16 S4'
_chemical_formula_weight 4157.84
_space_group_crystal_system orthorhombic
_space_group_IT_number 33
_space_group_name_Hall 'P 2c -2n'
_space_group_name_H-M_alt 'P n a 21'
_symmetry_space_group_name_Hall 'P 2c -2n'
_symmetry_space_group_name_H-M 'P n a 21'
_atom_sites_solution_hydrogens mixed
_atom_sites_solution_primary direct
_audit_creation_date 2016-08-08
_audit_creation_method
; 
Olex2 1.2 
(compiled 2016.02.16 svn.r3265 for OlexSys, GUI svn.r5155) 
;
_cell_angle_alpha 90
_cell_angle_beta 90
_cell_angle_gamma 90
_cell_formula_units_Z 1
_cell_length_a 19.9852(8)
_cell_length_b 20.8204(9)
_cell_length_c 10.3313(4)
_cell_measurement_reflns_used 9901
_cell_measurement_temperature 296.15
_cell_measurement_theta_max 24.34
_cell_measurement_theta_min 2.20
_cell_volume 4298.9(3)
_computing_cell_refinement 'SAINT V8.34A (Bruker, 2005)'
_computing_data_collection 'APEX2 V2013.10-0 (Bruker, 2013)'
_computing_data_reduction
; 
SAINT V8.34A, XPREP v2013/3, SADABS V2012/1, TWINABS V2012/1 
(Bruker, 2012 & 2013) 
;
_computing_molecular_graphics 'Olex2 (Dolomanov et al., 2009)'
_computing_publication_material 'Olex2 (Dolomanov et al., 2009)'
_computing_structure_refinement 'SHELX-2013-4 (Sheldrick, 2013)'
_computing_structure_solution 'SHELX-2013-4 (Sheldrick, 2013)'
_diffrn_ambient_temperature 296.15
_diffrn_detector 'Bruker APEXII CCD area detector'
_diffrn_detector_type 'CCD area detector'
_diffrn_measured_fraction_theta_full 1.000
_diffrn_measured_fraction_theta_max 0.995
_diffrn_measurement_device 'kappa diffractometer'
_diffrn_measurement_device_type 'Bruker Kappa/ApexII CCD'
_diffrn_measurement_method 'profile data from \f and \w scans'
_diffrn_radiation_monochromator graphite
_diffrn_radiation_probe x-ray
_diffrn_radiation_type MoK\a
_diffrn_radiation_wavelength 0.71073
_diffrn_radiation_wavelength_id dm38a
_diffrn_reflns_av_R_equivalents 0.0713
_diffrn_reflns_av_unetI/netI 0.0483
_diffrn_reflns_Laue_measured_fraction_full 1.000
_diffrn_reflns_Laue_measured_fraction_max 0.995
_diffrn_reflns_limit_h_max 26
_diffrn_reflns_limit_h_min -26
_diffrn_reflns_limit_k_max 26
_diffrn_reflns_limit_k_min -27
_diffrn_reflns_limit_l_max 13
_diffrn_reflns_limit_l_min -13
_diffrn_reflns_number 109275
_diffrn_reflns_point_group_measured_fraction_full 1.000
_diffrn_reflns_point_group_measured_fraction_max 0.993
_diffrn_reflns_theta_full 26.000
_diffrn_reflns_theta_max 28.358
_diffrn_reflns_theta_min 1.412
_diffrn_source 'fine-focus sealed X-ray tube'
_diffrn_source_target Mo
_diffrn_source_type 'Siemens fine-focus sealed tube'
_diffrn_standards_number 0
_exptl_absorpt_coefficient_mu 3.247
_exptl_absorpt_correction_T_max 0.8127
_exptl_absorpt_correction_T_min 0.6392
_exptl_absorpt_correction_type integration
_exptl_absorpt_process_details
; 
SADABS-2014/4 (Bruker,2014) was used for absorption correction. 
wR2(int) was 0.0788 before and 0.0729 after correction. 
The Ratio of minimum to maximum transmission is 0.7865. 
The \l/2 correction factor is 0.00150. 
;
_exptl_crystal_colour brown
_exptl_crystal_density_diffrn 1.606
_exptl_crystal_description rectangular
_exptl_crystal_F_000 2100
_exptl_crystal_id dm38a
_exptl_crystal_preparation
; 
The data crystal was mounted using oil (Parantone-N, Exxon) to a 
0.3 mm cryo-loop (Hampton Research) with the (0,5,-1) scattering 
planes roughly normal to the spindle axis. 
;
_exptl_crystal_size_max 0.2
_exptl_crystal_size_mid 0.15
_exptl_crystal_size_min 0.084
_refine_diff_density_max 1.407
_refine_diff_density_min -0.999
_refine_diff_density_rms 0.114
_refine_ls_abs_structure_details
; 
 Flack x determined using 3640 quotients [(I+)-(I-)]/[(I+)+(I-)] 
 (Parsons, Flack and Wagner, Acta Cryst. B69 (2013) 249-259). 
;
_refine_ls_abs_structure_Flack 0.011(3)
_refine_ls_extinction_method none
_refine_ls_goodness_of_fit_ref 1.085
_refine_ls_hydrogen_treatment mixed
_refine_ls_matrix_type full
_refine_ls_number_parameters 660
_refine_ls_number_reflns 10680
_refine_ls_number_restraints 185
_refine_ls_restrained_S_all 1.091
_refine_ls_R_factor_all 0.0541
_refine_ls_R_factor_gt 0.0394
_refine_ls_shift/su_max 0.001
_refine_ls_shift/su_mean 0.000
_refine_ls_structure_factor_coef Fsqd
_refine_ls_weighting_details 'w=1/[\s^2^(Fo^2^)+(0.0499P)^2^+2.2393P] where P=(Fo^2^+2Fc^2^)/3'
_refine_ls_weighting_scheme calc
_refine_ls_wR_factor_gt 0.0916
_refine_ls_wR_factor_ref 0.1021
_reflns_Friedel_coverage 0.894
_reflns_Friedel_fraction_full 0.999
_reflns_Friedel_fraction_max 0.992
_reflns_number_gt 9031
_reflns_number_total 10680
_reflns_threshold_expression 'I > 2\s(I)'
_cod_data_source_file ic6b03071_si_001.cif
_cod_data_source_block dm38a_0m
_cod_depositor_comments 'Adding full bibliography for 4345651--4345656.cif.'
_cod_database_code 4345654
_shelx_space_group_comment
; 
The symmetry employed for this shelxl refinement is uniquely defined 
by the following loop, which should always be used as a source of 
symmetry information in preference to the above space-group names. 
They are only intended as comments. 
;
_shelx_estimated_absorpt_t_max 0.772
_shelx_estimated_absorpt_t_min 0.563
_olex2_refinement_description
; 
1. Fixed Uiso 
 At 1.2 times of: 
  All C(H,H) groups, H7 of C7, H6A of C6, H28 of C28, H4 of C4, H18 of C18, 
  H19 of C19, H30A of C30A, H31 of C31, H31A of C31A, H16 of C16, H30 of C30 
 At 1.5 times of: 
  All N(H) groups, H7AA of C36A, H7A of C36 
2. Restrained distances 
 N5-H5 
 0.88 with sigma of 0.02 
 N7-H7A 
 0.88 with sigma of 0.02 
 N7A-H7AA 
 0.88 with sigma of 0.02 
 C29-C30 \\sim C29-C30A 
 with sigma of 0.01 
3. Uiso/Uaniso restraints and constraints 
N7 \\sim N7A: within 2A with sigma of 0.04 and sigma for terminal atoms of 0.08 
C30 \\sim C30A: within 2A with sigma of 0.04 and sigma for terminal atoms of 
0.08 
C31 \\sim C31A: within 2A with sigma of 0.04 and sigma for terminal atoms of 
0.08 
C32 \\sim C32A: within 2A with sigma of 0.04 and sigma for terminal atoms of 
0.08 
C33 \\sim C33A: within 2A with sigma of 0.04 and sigma for terminal atoms of 
0.08 
C34 \\sim C34A: within 2A with sigma of 0.04 and sigma for terminal atoms of 
0.08 
C35 \\sim C35A: within 2A with sigma of 0.04 and sigma for terminal atoms of 
0.08 
C36 \\sim C36A: within 2A with sigma of 0.04 and sigma for terminal atoms of 
0.08 
Uanis(N7) \\sim Ueq, Uanis(N7A) \\sim Ueq: with sigma of 0.01 and sigma for 
terminal atoms of 0.02 
Uanis(C30) \\sim Ueq, Uanis(C30A) \\sim Ueq: with sigma of 0.01 and sigma for 
terminal atoms of 0.02 
Uanis(S1) \\sim Ueq, Uanis(S1A) \\sim Ueq: with sigma of 0.01 and sigma for 
terminal atoms of 0.02 
Uanis(F1) \\sim Ueq, Uanis(F1A) \\sim Ueq: with sigma of 0.01 and sigma for 
terminal atoms of 0.02 
Uanis(F2) \\sim Ueq, Uanis(F2A) \\sim Ueq: with sigma of 0.01 and sigma for 
terminal atoms of 0.02 
Uanis(F3) \\sim Ueq, Uanis(F3A) \\sim Ueq: with sigma of 0.01 and sigma for 
terminal atoms of 0.02 
Uanis(O2) \\sim Ueq, Uanis(O2A) \\sim Ueq: with sigma of 0.01 and sigma for 
terminal atoms of 0.02 
Uanis(O3) \\sim Ueq, Uanis(O3A) \\sim Ueq: with sigma of 0.01 and sigma for 
terminal atoms of 0.02 
Uanis(O4) \\sim Ueq, Uanis(O4A) \\sim Ueq: with sigma of 0.01 and sigma for 
terminal atoms of 0.02 
Uanis(C37) \\sim Ueq, Uanis(C37A) \\sim Ueq: with sigma of 0.01 and sigma for 
terminal atoms of 0.02 
4. Same fragment restrains 
{N7, C30, C31, C32, C33, C34, C35, C36} sigma for 1-2: 0.01, 1-3: 0.02 
as 
{N7A, C30A, C31A, C32A, C33A, C34A, C35A, C36A} 
{S1, F1, F2, F3, O2, O3, O4, C37} sigma for 1-2: 0.01, 1-3: 0.04 
as 
{S1A, F1A, F2A, F3A, O2A, O3A, O4A, C37A} 
5. Others 
 Sof(S1A)=Sof(F1A)=Sof(F2A)=Sof(F3A)=Sof(O2A)=Sof(O3A)=Sof(O4A)=Sof(C37A)=1- 
 FVAR(1) 
 Sof(S1)=Sof(F1)=Sof(F2)=Sof(F3)=Sof(O2)=Sof(O3)=Sof(O4)=Sof(C37)=FVAR(1) 
 Sof(N7A)=Sof(C30A)=Sof(H30A)=Sof(C31A)=Sof(H31A)=Sof(C32A)=Sof(H32C)= 
 Sof(H32D)=Sof(C33A)=Sof(H33C)=Sof(H33D)=Sof(C34A)=Sof(H34C)=Sof(H34D)= 
 Sof(C35A)=Sof(H35C)=Sof(H35D)=Sof(C36A)=Sof(H36C)=Sof(H36D)=Sof(H7AA)=1-FVAR(2) 
 Sof(N7)=Sof(C30)=Sof(H30)=Sof(C31)=Sof(H31)=Sof(C32)=Sof(H32A)=Sof(H32B)= 
 Sof(C33)=Sof(H33A)=Sof(H33B)=Sof(C34)=Sof(H34A)=Sof(H34B)=Sof(C35)=Sof(H35A)= 
 Sof(H35B)=Sof(C36)=Sof(H36A)=Sof(H36B)=Sof(H7A)=FVAR(2) 
6.a Ternary CH refined with riding coordinates: 
 C7(H7), C19(H19), C31(H31), C31A(H31A) 
6.b Secondary CH2 refined with riding coordinates: 
 C1(H1A,H1B), C8(H8A,H8B), C9(H9A,H9B), C10(H10A,H10B), C11(H11A,H11B), 
 C12(H12A,H12B), C13(H13A,H13B), C20(H20A,H20B), C21(H21A,H21B), C22(H22A,H22B), 
  C23(H23A,H23B), C24(H24A,H24B), C25(H25A,H25B), C32(H32A,H32B), C33(H33A, 
 H33B), C34(H34A,H34B), C35(H35A,H35B), C36(H36A,H36B), C32A(H32C,H32D), 
 C33A(H33C,H33D), C34A(H34C,H34D), C35A(H35C,H35D), C36A(H36C,H36D) 
6.c Aromatic/amide H refined with riding coordinates: 
 N6(H6), C4(H4), C6(H6A), C16(H16), C18(H18), C28(H28), C30(H30), C30A(H30A) 
;
_shelx_shelxl_version_number 2014/7
_olex2_submission_special_instructions 'No special instructions were received'

loop_
_space_group_symop_operation_xyz
'x, y, z'
'-x, -y, z+1/2'
'x+1/2, -y+1/2, z'
'-x+1/2, y+1/2, z+1/2'

loop_
_atom_site_label
_atom_site_type_symbol
_atom_site_fract_x
_atom_site_fract_y
_atom_site_fract_z
_atom_site_U_iso_or_equiv
_atom_site_adp_type
_atom_site_occupancy
_atom_site_site_symmetry_order
_atom_site_calc_flag
_atom_site_refinement_flags_posn
_atom_site_refinement_flags_adp
_atom_site_refinement_flags_occupancy
_atom_site_disorder_assembly
_atom_site_disorder_group
Br1 Br 0.15770(3) 0.76389(3) 0.82661(6) 0.03110(14) Uani 1 1 d . . . . .
Br2 Br 0.47920(3) 0.97294(3) 1.05312(6) 0.03943(17) Uani 1 1 d . . . . .
Br3 Br 0.25563(3) 1.05913(4) 0.42908(9) 0.0479(2) Uani 1 1 d . . . . .
Fe1 Fe 0.40855(4) 0.83758(4) 0.58214(8) 0.02398(18) Uani 1 1 d . . . . .
O1 O 0.4632(2) 0.7859(2) 0.4827(4) 0.0350(10) Uani 1 1 d . . . . .
N1 N 0.3425(2) 0.8993(2) 0.7061(4) 0.0192(9) Uani 1 1 d . . . . .
N2 N 0.3413(2) 0.7734(2) 0.6551(5) 0.0277(11) Uani 1 1 d . . . . .
N3 N 0.4745(2) 0.8745(2) 0.7125(4) 0.0192(9) Uani 1 1 d . . . . .
N4 N 0.3691(2) 0.8974(2) 0.4503(5) 0.0296(11) Uani 1 1 d . . . . .
N5 N 0.4381(2) 0.6651(2) 0.5797(6) 0.0319(11) Uani 1 1 d D . . . .
H5 H 0.452(4) 0.702(2) 0.552(8) 0.048 Uiso 1 1 d DR . . . .
N6 N 0.5866(2) 0.8360(2) 0.5280(5) 0.0279(11) Uani 1 1 d . . . . .
H6 H 0.5476 0.8213 0.5100 0.042 Uiso 1 1 calc R . . . .
C1 C 0.2749(3) 0.8700(3) 0.7060(6) 0.0237(11) Uani 1 1 d . . . . .
H1A H 0.2502 0.8833 0.6298 0.028 Uiso 1 1 calc R . . . .
H1B H 0.2502 0.8833 0.7823 0.028 Uiso 1 1 calc R . . . .
C2 C 0.2842(3) 0.7994(3) 0.7061(5) 0.0215(10) Uani 1 1 d . . . . .
C3 C 0.2418(3) 0.7509(3) 0.7477(6) 0.0281(12) Uani 1 1 d . . . . .
C4 C 0.2723(3) 0.6930(3) 0.7224(7) 0.0329(14) Uani 1 1 d . . . . .
H4 H 0.2551 0.6524 0.7396 0.040 Uiso 1 1 calc R . . . .
C5 C 0.3341(3) 0.7069(3) 0.6660(7) 0.0326(14) Uani 1 1 d . . . . .
C6 C 0.3804(3) 0.6592(3) 0.6333(7) 0.0354(15) Uani 1 1 d . . . . .
H6A H 0.3677 0.6173 0.6532 0.042 Uiso 1 1 calc R . . . .
C7 C 0.4823(3) 0.6095(3) 0.5559(8) 0.0351(14) Uani 1 1 d . . . . .
H7 H 0.4588 0.5706 0.5840 0.042 Uiso 1 1 calc R . . . .
C8 C 0.5456(3) 0.6160(4) 0.6347(8) 0.0459(17) Uani 1 1 d . . . . .
H8A H 0.5347 0.6167 0.7262 0.055 Uiso 1 1 calc R . . . .
H8B H 0.5679 0.6559 0.6132 0.055 Uiso 1 1 calc R . . . .
C9 C 0.5922(4) 0.5592(4) 0.6060(11) 0.065(3) Uani 1 1 d . . . . .
H9A H 0.6339 0.5649 0.6527 0.078 Uiso 1 1 calc R . . . .
H9B H 0.5716 0.5198 0.6362 0.078 Uiso 1 1 calc R . . . .
C10 C 0.6067(5) 0.5537(5) 0.4623(12) 0.079(3) Uani 1 1 d . . . . .
H10A H 0.6308 0.5916 0.4335 0.095 Uiso 1 1 calc R . . . .
H10B H 0.6349 0.5165 0.4467 0.095 Uiso 1 1 calc R . . . .
C11 C 0.5424(5) 0.5471(4) 0.3858(10) 0.064(2) Uani 1 1 d . . . . .
H11A H 0.5201 0.5075 0.4094 0.077 Uiso 1 1 calc R . . . .
H11B H 0.5526 0.5454 0.2940 0.077 Uiso 1 1 calc R . . . .
C12 C 0.4964(4) 0.6037(3) 0.4128(8) 0.0443(17) Uani 1 1 d . . . . .
H12A H 0.5171 0.6430 0.3820 0.053 Uiso 1 1 calc R . . . .
H12B H 0.4546 0.5979 0.3664 0.053 Uiso 1 1 calc R . . . .
C13 C 0.3721(3) 0.9012(3) 0.8353(6) 0.0221(10) Uani 1 1 d . . . . .
H13A H 0.3587 0.8636 0.8845 0.027 Uiso 1 1 calc R . . . .
H13B H 0.3572 0.9392 0.8813 0.027 Uiso 1 1 calc R . . . .
C14 C 0.4467(3) 0.9023(2) 0.8197(6) 0.0212(10) Uani 1 1 d . . . . .
C15 C 0.4955(3) 0.9296(3) 0.8967(6) 0.0256(12) Uani 1 1 d . . . . .
C16 C 0.5571(3) 0.9193(3) 0.8362(6) 0.0283(12) Uani 1 1 d . . . . .
H16 H 0.5989 0.9323 0.8658 0.034 Uiso 1 1 calc R . . . .
C17 C 0.5435(3) 0.8856(2) 0.7230(6) 0.0230(11) Uani 1 1 d . . . . .
C18 C 0.5933(3) 0.8688(3) 0.6321(6) 0.0239(11) Uani 1 1 d . . . . .
H18 H 0.6363 0.8833 0.6501 0.029 Uiso 1 1 calc R . . . .
C19 C 0.6416(3) 0.8221(3) 0.4370(6) 0.0301(12) Uani 1 1 d . . . . .
H19 H 0.6824 0.8427 0.4687 0.036 Uiso 1 1 calc R . . . .
C20 C 0.6247(4) 0.8494(4) 0.3044(7) 0.0469(18) Uani 1 1 d . . . . .
H20A H 0.6210 0.8957 0.3102 0.056 Uiso 1 1 calc R . . . .
H20B H 0.5819 0.8326 0.2760 0.056 Uiso 1 1 calc R . . . .
C21 C 0.6784(5) 0.8318(5) 0.2061(8) 0.070(3) Uani 1 1 d . . . . .
H21A H 0.6650 0.8471 0.1213 0.084 Uiso 1 1 calc R . . . .
H21B H 0.7199 0.8530 0.2292 0.084 Uiso 1 1 calc R . . . .
C22 C 0.6900(4) 0.7609(5) 0.1999(8) 0.057(2) Uani 1 1 d . . . . .
H22A H 0.7262 0.7519 0.1399 0.069 Uiso 1 1 calc R . . . .
H22B H 0.6500 0.7398 0.1681 0.069 Uiso 1 1 calc R . . . .
C23 C 0.7075(4) 0.7349(4) 0.3310(9) 0.054(2) Uani 1 1 d . . . . .
H23A H 0.7497 0.7532 0.3592 0.065 Uiso 1 1 calc R . . . .
H23B H 0.7130 0.6887 0.3255 0.065 Uiso 1 1 calc R . . . .
C24 C 0.6531(3) 0.7507(3) 0.4303(7) 0.0355(14) Uani 1 1 d . . . . .
H24A H 0.6118 0.7293 0.4063 0.043 Uiso 1 1 calc R . . . .
H24B H 0.6665 0.7350 0.5148 0.043 Uiso 1 1 calc R . . . .
C25 C 0.3425(3) 0.9634(3) 0.6406(6) 0.0250(12) Uani 1 1 d . . . . .
H25A H 0.3048 0.9889 0.6698 0.030 Uiso 1 1 calc R . . . .
H25B H 0.3834 0.9865 0.6601 0.030 Uiso 1 1 calc R . . . .
C26 C 0.3374(3) 0.9509(3) 0.5008(6) 0.0276(12) Uani 1 1 d . . . . .
C27 C 0.3050(3) 0.9834(3) 0.4025(7) 0.0368(15) Uani 1 1 d . . . . .
C28 C 0.3154(3) 0.9515(4) 0.2872(7) 0.0435(18) Uani 1 1 d . . . . .
H28 H 0.2994 0.9630 0.2059 0.052 Uiso 1 1 calc R . . . .
C29 C 0.3558(3) 0.8976(3) 0.3184(7) 0.0386(15) Uani 1 1 d D . . . .
N7 N 0.4042(8) 0.8059(7) 0.2393(13) 0.034(4) Uani 0.602(17) 1 d D U P A 1
C30 C 0.3681(8) 0.8548(7) 0.2162(11) 0.027(3) Uani 0.602(17) 1 d D U P A 1
H30 H 0.3503 0.8620 0.1343 0.033 Uiso 0.602(17) 1 calc R . P A 1
C31 C 0.4118(6) 0.7602(4) 0.1303(9) 0.027(3) Uani 0.602(17) 1 d D U P A 1
H31 H 0.3887 0.7781 0.0548 0.032 Uiso 0.602(17) 1 calc R . P A 1
C32 C 0.3790(12) 0.6977(10) 0.164(2) 0.040(7) Uani 0.602(17) 1 d D U P A 1
H32A H 0.3317 0.7048 0.1788 0.049 Uiso 0.602(17) 1 calc R . P A 1
H32B H 0.3982 0.6814 0.2441 0.049 Uiso 0.602(17) 1 calc R . P A 1
C33 C 0.3879(8) 0.6482(8) 0.0586(16) 0.040(4) Uani 0.602(17) 1 d D U P A 1
H33A H 0.3626 0.6614 -0.0170 0.048 Uiso 0.602(17) 1 calc R . P A 1
H33B H 0.3701 0.6074 0.0879 0.048 Uiso 0.602(17) 1 calc R . P A 1
C34 C 0.4616(7) 0.6394(6) 0.0204(16) 0.051(4) Uani 0.602(17) 1 d D U P A 1
H34A H 0.4860 0.6210 0.0926 0.062 Uiso 0.602(17) 1 calc R . P A 1
H34B H 0.4646 0.6098 -0.0519 0.062 Uiso 0.602(17) 1 calc R . P A 1
C35 C 0.4925(11) 0.7028(10) -0.017(2) 0.058(7) Uani 0.602(17) 1 d D U P A 1
H35A H 0.4707 0.7194 -0.0936 0.070 Uiso 0.602(17) 1 calc R . P A 1
H35B H 0.5396 0.6967 -0.0361 0.070 Uiso 0.602(17) 1 calc R . P A 1
C36 C 0.4850(8) 0.7516(7) 0.0953(17) 0.047(4) Uani 0.602(17) 1 d D U P A 1
H36A H 0.5095 0.7364 0.1704 0.056 Uiso 0.602(17) 1 calc R . P A 1
H36B H 0.5038 0.7926 0.0695 0.056 Uiso 0.602(17) 1 calc R . P A 1
H7A H 0.415(9) 0.785(8) 0.311(11) 0.070 Uiso 0.602(17) 1 d DR . P A 1
N7A N 0.4239(12) 0.7955(9) 0.2610(19) 0.032(5) Uani 0.398(17) 1 d D U P A 2
C30A C 0.3851(13) 0.8442(9) 0.2434(19) 0.031(6) Uani 0.398(17) 1 d D U P A 2
H30A H 0.3714 0.8463 0.1574 0.037 Uiso 0.398(17) 1 calc R . P A 2
C31A C 0.4429(8) 0.7427(7) 0.1722(14) 0.028(4) Uani 0.398(17) 1 d D U P A 2
H31A H 0.4843 0.7243 0.2070 0.034 Uiso 0.398(17) 1 calc R . P A 2
C32A C 0.4587(12) 0.7640(8) 0.0377(18) 0.040(5) Uani 0.398(17) 1 d D U P A 2
H32C H 0.4954 0.7944 0.0405 0.048 Uiso 0.398(17) 1 calc R . P A 2
H32D H 0.4200 0.7860 0.0022 0.048 Uiso 0.398(17) 1 calc R . P A 2
C33A C 0.4772(16) 0.7094(13) -0.050(2) 0.043(8) Uani 0.398(17) 1 d D U P A 2
H33C H 0.5217 0.6946 -0.0279 0.052 Uiso 0.398(17) 1 calc R . P A 2
H33D H 0.4787 0.7251 -0.1387 0.052 Uiso 0.398(17) 1 calc R . P A 2
C34A C 0.4288(13) 0.6526(9) -0.0439(18) 0.055(6) Uani 0.398(17) 1 d D U P A 2
H34C H 0.3877 0.6641 -0.0879 0.066 Uiso 0.398(17) 1 calc R . P A 2
H34D H 0.4484 0.6165 -0.0899 0.066 Uiso 0.398(17) 1 calc R . P A 2
C35A C 0.4123(13) 0.6318(10) 0.091(2) 0.043(6) Uani 0.398(17) 1 d D U P A 2
H35C H 0.4511 0.6111 0.1294 0.052 Uiso 0.398(17) 1 calc R . P A 2
H35D H 0.3762 0.6007 0.0886 0.052 Uiso 0.398(17) 1 calc R . P A 2
C36A C 0.3911(15) 0.6897(12) 0.177(3) 0.019(6) Uani 0.398(17) 1 d D U P A 2
H36C H 0.3485 0.7063 0.1466 0.022 Uiso 0.398(17) 1 calc R . P A 2
H36D H 0.3854 0.6755 0.2655 0.022 Uiso 0.398(17) 1 calc R . P A 2
H7AA H 0.441(8) 0.792(8) 0.340(7) 0.028 Uiso 0.398(17) 1 d DR . P A 2
S1 S 0.2892(6) 0.5277(5) 0.4609(11) 0.054(3) Uani 0.52(2) 1 d D U P B 1
F1 F 0.3710(8) 0.4334(7) 0.410(2) 0.094(5) Uani 0.52(2) 1 d D U P B 1
F2 F 0.3793(12) 0.4741(7) 0.599(2) 0.109(8) Uani 0.52(2) 1 d D U P B 1
F3 F 0.2973(13) 0.4096(10) 0.549(3) 0.090(9) Uani 0.52(2) 1 d D U P B 1
O2 O 0.3387(8) 0.5692(9) 0.4028(18) 0.059(5) Uani 0.52(2) 1 d D U P B 1
O3 O 0.2432(9) 0.5034(8) 0.367(2) 0.072(6) Uani 0.52(2) 1 d D U P B 1
O4 O 0.2587(10) 0.5509(4) 0.5763(14) 0.067(5) Uani 0.52(2) 1 d D U P B 1
C37 C 0.3360(8) 0.4594(9) 0.5080(17) 0.041(6) Uani 0.52(2) 1 d D U P B 1
S1A S 0.2825(4) 0.5303(3) 0.4448(9) 0.0218(16) Uani 0.48(2) 1 d D U P B 2
F1A F 0.3886(6) 0.4586(8) 0.4746(15) 0.059(4) Uani 0.48(2) 1 d D U P B 2
F2A F 0.3401(9) 0.4858(8) 0.6505(11) 0.070(4) Uani 0.48(2) 1 d D U P B 2
F3A F 0.2957(7) 0.4145(7) 0.536(2) 0.037(4) Uani 0.48(2) 1 d D U P B 2
O2A O 0.3236(10) 0.5866(7) 0.4456(19) 0.053(5) Uani 0.48(2) 1 d D U P B 2
O3A O 0.2760(10) 0.5033(8) 0.3175(14) 0.055(4) Uani 0.48(2) 1 d D U P B 2
O4A O 0.2201(7) 0.5319(8) 0.5115(18) 0.067(6) Uani 0.48(2) 1 d D U P B 2
C37A C 0.3292(9) 0.4713(9) 0.5284(16) 0.044(7) Uani 0.48(2) 1 d D U P B 2

loop_
_atom_site_aniso_label
_atom_site_aniso_U_11
_atom_site_aniso_U_22
_atom_site_aniso_U_33
_atom_site_aniso_U_23
_atom_site_aniso_U_13
_atom_site_aniso_U_12
Br1 0.0237(3) 0.0351(3) 0.0345(3) -0.0001(3) 0.0075(3) -0.0062(2)
Br2 0.0297(3) 0.0508(4) 0.0378(3) -0.0221(3) 0.0001(3) -0.0089(3)
Br3 0.0266(3) 0.0495(4) 0.0677(5) 0.0205(4) -0.0103(3) -0.0041(3)
Fe1 0.0141(3) 0.0277(4) 0.0301(4) -0.0116(3) 0.0047(3) -0.0041(3)
O1 0.017(2) 0.038(2) 0.050(3) -0.024(2) 0.0076(18) -0.0047(18)
N1 0.013(2) 0.020(2) 0.025(2) -0.0045(17) 0.0031(17) -0.0013(16)
N2 0.017(2) 0.025(2) 0.041(3) -0.014(2) 0.001(2) -0.0027(19)
N3 0.015(2) 0.018(2) 0.025(2) 0.0004(17) 0.0026(17) -0.0007(16)
N4 0.021(2) 0.036(3) 0.032(3) -0.005(2) 0.004(2) -0.008(2)
N5 0.018(2) 0.022(2) 0.056(3) -0.013(2) -0.002(2) 0.0004(19)
N6 0.014(2) 0.031(3) 0.038(3) -0.008(2) 0.001(2) 0.0015(19)
C1 0.015(2) 0.025(3) 0.032(3) -0.006(2) 0.001(2) -0.001(2)
C2 0.015(2) 0.023(3) 0.026(3) -0.004(2) 0.002(2) -0.0028(19)
C3 0.021(3) 0.030(3) 0.033(3) -0.004(2) 0.001(2) -0.006(2)
C4 0.024(3) 0.023(3) 0.052(4) -0.005(3) 0.001(3) -0.009(2)
C5 0.022(3) 0.021(3) 0.054(4) -0.010(3) 0.000(3) -0.002(2)
C6 0.024(3) 0.022(3) 0.060(4) -0.014(3) 0.000(3) -0.005(2)
C7 0.023(3) 0.025(3) 0.057(4) -0.009(3) -0.001(3) 0.005(2)
C8 0.024(3) 0.054(4) 0.060(5) 0.002(4) -0.009(3) -0.002(3)
C9 0.032(4) 0.068(6) 0.095(7) 0.021(5) -0.002(4) 0.010(4)
C10 0.047(5) 0.062(6) 0.128(10) 0.022(6) 0.033(6) 0.031(4)
C11 0.065(6) 0.050(5) 0.076(6) -0.011(4) 0.025(5) 0.023(4)
C12 0.040(4) 0.039(3) 0.054(4) -0.012(3) -0.003(3) 0.017(3)
C13 0.020(3) 0.021(2) 0.025(3) -0.006(2) 0.000(2) -0.002(2)
C14 0.021(2) 0.017(2) 0.026(2) -0.003(2) -0.001(2) -0.0003(19)
C15 0.023(3) 0.027(3) 0.027(3) -0.005(2) 0.000(2) 0.000(2)
C16 0.023(3) 0.027(3) 0.035(3) -0.006(3) -0.002(3) -0.007(2)
C17 0.018(3) 0.017(2) 0.034(3) 0.000(2) -0.002(2) 0.001(2)
C18 0.012(2) 0.021(3) 0.038(3) 0.000(2) -0.002(2) 0.002(2)
C19 0.016(3) 0.042(3) 0.032(3) -0.005(3) 0.003(2) -0.005(2)
C20 0.040(4) 0.061(5) 0.040(4) 0.010(3) -0.001(3) -0.005(3)
C21 0.054(5) 0.119(9) 0.036(4) 0.010(5) 0.009(4) -0.026(5)
C22 0.042(4) 0.088(7) 0.043(4) -0.020(4) 0.015(4) -0.012(4)
C23 0.032(4) 0.064(5) 0.066(5) -0.024(4) 0.019(4) 0.001(3)
C24 0.026(3) 0.045(4) 0.036(3) -0.006(3) 0.006(3) 0.006(3)
C25 0.020(3) 0.022(3) 0.033(3) -0.001(2) 0.003(2) 0.000(2)
C26 0.015(3) 0.031(3) 0.037(3) 0.004(2) 0.002(2) -0.007(2)
C27 0.027(3) 0.041(4) 0.042(4) 0.013(3) -0.008(3) -0.014(3)
C28 0.035(4) 0.059(4) 0.037(4) 0.015(3) -0.013(3) -0.025(3)
C29 0.035(3) 0.051(4) 0.029(3) 0.000(3) 0.001(3) -0.023(3)
N7 0.030(8) 0.046(8) 0.027(6) -0.010(6) 0.005(5) -0.021(5)
C30 0.035(7) 0.034(6) 0.013(6) 0.009(5) -0.011(5) -0.013(5)
C31 0.035(6) 0.029(5) 0.016(4) 0.001(4) -0.003(4) 0.005(5)
C32 0.025(10) 0.048(11) 0.049(12) -0.017(9) -0.006(8) -0.005(8)
C33 0.038(8) 0.042(8) 0.040(8) -0.013(6) -0.008(6) -0.004(6)
C34 0.044(8) 0.046(7) 0.063(10) -0.021(7) 0.021(7) 0.003(6)
C35 0.069(14) 0.052(10) 0.054(13) -0.011(9) 0.042(12) -0.005(10)
C36 0.045(9) 0.038(7) 0.057(10) -0.016(7) 0.024(7) -0.010(6)
N7A 0.029(11) 0.040(9) 0.027(8) -0.009(7) 0.008(7) -0.015(7)
C30A 0.042(11) 0.040(11) 0.011(8) 0.008(8) -0.014(7) -0.022(9)
C31A 0.026(9) 0.033(8) 0.025(8) 0.002(6) -0.010(7) 0.003(7)
C32A 0.057(14) 0.026(9) 0.036(11) 0.004(8) 0.025(10) 0.007(9)
C33A 0.049(14) 0.055(15) 0.026(11) -0.002(9) 0.007(10) 0.003(11)
C34A 0.070(15) 0.044(11) 0.051(13) -0.013(9) -0.009(12) 0.000(10)
C35A 0.048(16) 0.039(12) 0.042(12) -0.007(9) -0.006(11) -0.017(10)
C36A 0.010(10) 0.030(10) 0.016(9) 0.003(7) -0.006(8) -0.006(8)
S1 0.051(5) 0.066(5) 0.046(4) -0.010(3) -0.002(3) -0.024(4)
F1 0.058(8) 0.097(10) 0.126(13) -0.029(9) 0.029(8) 0.009(7)
F2 0.135(15) 0.074(8) 0.119(15) 0.029(9) -0.088(13) -0.028(9)
F3 0.134(17) 0.049(11) 0.086(16) -0.003(10) 0.016(13) -0.009(11)
O2 0.061(9) 0.058(10) 0.058(9) -0.002(7) -0.003(7) -0.025(7)
O3 0.069(10) 0.054(8) 0.092(12) 0.010(8) -0.046(9) -0.033(8)
O4 0.106(12) 0.023(5) 0.072(9) -0.006(5) 0.041(9) -0.008(6)
C37 0.046(12) 0.037(8) 0.040(8) 0.001(6) -0.008(7) -0.003(7)
S1A 0.020(2) 0.013(2) 0.032(3) -0.0014(18) -0.007(2) -0.0019(18)
F1A 0.030(6) 0.076(9) 0.071(9) 0.018(7) 0.004(5) 0.021(5)
F2A 0.077(10) 0.094(9) 0.038(6) 0.000(5) -0.020(6) -0.001(8)
F3A 0.039(7) 0.020(7) 0.051(9) 0.007(6) 0.000(6) 0.004(5)
O2A 0.062(10) 0.033(7) 0.065(11) -0.009(6) -0.025(8) -0.030(7)
O3A 0.064(10) 0.050(7) 0.051(8) -0.020(6) -0.029(7) 0.003(7)
O4A 0.046(8) 0.066(10) 0.090(11) 0.030(9) 0.033(8) 0.024(7)
C37A 0.029(9) 0.050(10) 0.052(11) -0.019(8) 0.007(7) 0.007(7)

loop_
_atom_type_symbol
_atom_type_description
_atom_type_scat_dispersion_real
_atom_type_scat_dispersion_imag
_atom_type_scat_source
C C 0.0033 0.0016 'International Tables Vol C Tables 4.2.6.8 and 6.1.1.4'
H H 0.0000 0.0000 'International Tables Vol C Tables 4.2.6.8 and 6.1.1.4'
Br Br -0.2901 2.4595 'International Tables Vol C Tables 4.2.6.8 and 6.1.1.4'
F F 0.0171 0.0103 'International Tables Vol C Tables 4.2.6.8 and 6.1.1.4'
Fe Fe 0.3463 0.8444 'International Tables Vol C Tables 4.2.6.8 and 6.1.1.4'
N N 0.0061 0.0033 'International Tables Vol C Tables 4.2.6.8 and 6.1.1.4'
O O 0.0106 0.0060 'International Tables Vol C Tables 4.2.6.8 and 6.1.1.4'
S S 0.1246 0.1234 'International Tables Vol C Tables 4.2.6.8 and 6.1.1.4'

loop_
_exptl_crystal_face_index_h
_exptl_crystal_face_index_k
_exptl_crystal_face_index_l
_exptl_crystal_face_perp_dist
1.00 0.00 0.00 0.1000
-1.00 0.00 0.00 0.0460
0.00 1.00 -1.00 0.0730
0.00 -1.00 1.00 0.0090
0.00 1.00 1.00 0.0420

loop_
_geom_angle_atom_site_label_1
_geom_angle_atom_site_label_2
_geom_angle_atom_site_label_3
_geom_angle
O1 Fe1 N1 179.0(2)
O1 Fe1 N2 102.37(19)
O1 Fe1 N3 101.81(18)
O1 Fe1 N4 102.5(2)
N2 Fe1 N1 77.07(17)
N3 Fe1 N1 77.75(16)
N3 Fe1 N2 115.44(19)
N4 Fe1 N1 78.50(18)
N4 Fe1 N2 113.4(2)
N4 Fe1 N3 118.04(18)
C1 N1 Fe1 107.5(3)
C1 N1 C25 111.5(4)
C13 N1 Fe1 107.4(3)
C13 N1 C1 112.4(4)
C13 N1 C25 112.9(4)
C25 N1 Fe1 104.6(3)
C2 N2 Fe1 115.7(4)
C2 N2 C5 105.9(5)
C5 N2 Fe1 138.3(4)
C14 N3 Fe1 115.5(3)
C14 N3 C17 105.5(4)
C17 N3 Fe1 138.6(4)
C26 N4 Fe1 115.0(4)
C26 N4 C29 106.3(5)
C29 N4 Fe1 138.0(5)
C6 N5 H5 122(5)
C6 N5 C7 122.2(5)
C7 N5 H5 116(5)
C18 N6 H6 117.9
C18 N6 C19 124.3(5)
C19 N6 H6 117.9
N1 C1 H1A 110.3
N1 C1 H1B 110.3
N1 C1 C2 107.1(4)
H1A C1 H1B 108.6
C2 C1 H1A 110.3
C2 C1 H1B 110.3
N2 C2 C1 119.8(5)
N2 C2 C3 110.0(5)
C3 C2 C1 130.2(5)
C2 C3 Br1 125.1(4)
C4 C3 Br1 127.0(5)
C4 C3 C2 107.9(5)
C3 C4 H4 126.6
C3 C4 C5 106.8(5)
C5 C4 H4 126.6
N2 C5 C6 128.1(6)
C4 C5 N2 109.3(5)
C4 C5 C6 122.6(6)
N5 C6 C5 129.0(6)
N5 C6 H6A 115.5
C5 C6 H6A 115.5
N5 C7 H7 108.3
N5 C7 C8 109.9(5)
N5 C7 C12 109.7(6)
C8 C7 H7 108.3
C12 C7 H7 108.3
C12 C7 C8 112.3(6)
C7 C8 H8A 109.7
C7 C8 H8B 109.7
C7 C8 C9 109.6(6)
H8A C8 H8B 108.2
C9 C8 H8A 109.7
C9 C8 H8B 109.7
C8 C9 H9A 109.4
C8 C9 H9B 109.4
H9A C9 H9B 108.0
C10 C9 C8 111.3(7)
C10 C9 H9A 109.4
C10 C9 H9B 109.4
C9 C10 H10A 109.5
C9 C10 H10B 109.5
H10A C10 H10B 108.1
C11 C10 C9 110.8(7)
C11 C10 H10A 109.5
C11 C10 H10B 109.5
C10 C11 H11A 109.6
C10 C11 H11B 109.6
C10 C11 C12 110.4(7)
H11A C11 H11B 108.1
C12 C11 H11A 109.6
C12 C11 H11B 109.6
C7 C12 C11 110.8(7)
C7 C12 H12A 109.5
C7 C12 H12B 109.5
C11 C12 H12A 109.5
C11 C12 H12B 109.5
H12A C12 H12B 108.1
N1 C13 H13A 110.2
N1 C13 H13B 110.2
N1 C13 C14 107.7(4)
H13A C13 H13B 108.5
C14 C13 H13A 110.2
C14 C13 H13B 110.2
N3 C14 C13 119.1(5)
N3 C14 C15 110.6(5)
C15 C14 C13 130.3(5)
C14 C15 Br2 124.7(4)
C14 C15 C16 107.5(5)
C16 C15 Br2 127.7(4)
C15 C16 H16 126.8
C17 C16 C15 106.3(5)
C17 C16 H16 126.8
N3 C17 C18 126.9(5)
C16 C17 N3 110.0(5)
C16 C17 C18 123.1(5)
N6 C18 C17 128.1(5)
N6 C18 H18 116.0
C17 C18 H18 116.0
N6 C19 H19 108.7
N6 C19 C20 109.6(5)
N6 C19 C24 109.8(5)
C20 C19 H19 108.7
C24 C19 H19 108.7
C24 C19 C20 111.2(6)
C19 C20 H20A 109.5
C19 C20 H20B 109.5
C19 C20 C21 110.8(6)
H20A C20 H20B 108.1
C21 C20 H20A 109.5
C21 C20 H20B 109.5
C20 C21 H21A 109.2
C20 C21 H21B 109.2
H21A C21 H21B 107.9
C22 C21 C20 112.1(7)
C22 C21 H21A 109.2
C22 C21 H21B 109.2
C21 C22 H22A 109.5
C21 C22 H22B 109.5
C21 C22 C23 110.7(7)
H22A C22 H22B 108.1
C23 C22 H22A 109.5
C23 C22 H22B 109.5
C22 C23 H23A 109.4
C22 C23 H23B 109.4
C22 C23 C24 111.2(7)
H23A C23 H23B 108.0
C24 C23 H23A 109.4
C24 C23 H23B 109.4
C19 C24 C23 110.6(6)
C19 C24 H24A 109.5
C19 C24 H24B 109.5
C23 C24 H24A 109.5
C23 C24 H24B 109.5
H24A C24 H24B 108.1
N1 C25 H25A 110.4
N1 C25 H25B 110.4
H25A C25 H25B 108.6
C26 C25 N1 106.6(5)
C26 C25 H25A 110.4
C26 C25 H25B 110.4
N4 C26 C25 118.8(5)
C27 C26 N4 109.3(6)
C27 C26 C25 131.9(6)
C26 C27 Br3 123.3(5)
C28 C27 Br3 127.5(5)
C28 C27 C26 109.2(6)
C27 C28 H28 127.1
C27 C28 C29 105.7(6)
C29 C28 H28 127.1
N4 C29 C28 109.5(6)
N4 C29 C30 134.7(9)
N4 C29 C30A 115.9(11)
C28 C29 C30A 134.6(11)
C30 C29 C28 115.5(9)
C30 N7 C31 115.5(11)
C30 N7 H7A 134(10)
C31 N7 H7A 107(10)
C29 C30 H30 121.1
N7 C30 C29 117.8(11)
N7 C30 H30 121.1
N7 C31 H31 108.1
N7 C31 C32 109.5(11)
N7 C31 C36 110.9(10)
C32 C31 H31 108.1
C32 C31 C36 112.0(12)
C36 C31 H31 108.1
C31 C32 H32A 109.3
C31 C32 H32B 109.3
C31 C32 C33 111.7(14)
H32A C32 H32B 107.9
C33 C32 H32A 109.3
C33 C32 H32B 109.3
C32 C33 H33A 109.1
C32 C33 H33B 109.1
C32 C33 C34 112.3(14)
H33A C33 H33B 107.9
C34 C33 H33A 109.1
C34 C33 H33B 109.1
C33 C34 H34A 109.5
C33 C34 H34B 109.5
H34A C34 H34B 108.1
C35 C34 C33 110.7(11)
C35 C34 H34A 109.5
C35 C34 H34B 109.5
C34 C35 H35A 109.6
C34 C35 H35B 109.6
C34 C35 C36 110.2(13)
H35A C35 H35B 108.1
C36 C35 H35A 109.6
C36 C35 H35B 109.6
C31 C36 C35 110.4(13)
C31 C36 H36A 109.6
C31 C36 H36B 109.6
C35 C36 H36A 109.6
C35 C36 H36B 109.6
H36A C36 H36B 108.1
C30A N7A C31A 130.6(17)
C30A N7A H7AA 115(10)
C31A N7A H7AA 115(10)
C29 C30A H30A 110.4
N7A C30A C29 139.2(18)
N7A C30A H30A 110.4
N7A C31A H31A 106.3
N7A C31A C32A 114.3(14)
N7A C31A C36A 110.2(15)
C32A C31A H31A 106.3
C32A C31A C36A 112.9(14)
C36A C31A H31A 106.3
C31A C32A H32C 109.0
C31A C32A H32D 109.0
C31A C32A C33A 113.0(15)
H32C C32A H32D 107.8
C33A C32A H32C 109.0
C33A C32A H32D 109.0
C32A C33A H33C 108.8
C32A C33A H33D 108.8
C32A C33A C34A 113.8(18)
H33C C33A H33D 107.7
C34A C33A H33C 108.8
C34A C33A H33D 108.8
C33A C34A H34C 108.8
C33A C34A H34D 108.8
H34C C34A H34D 107.7
C35A C34A C33A 113.8(14)
C35A C34A H34C 108.8
C35A C34A H34D 108.8
C34A C35A H35C 109.3
C34A C35A H35D 109.3
C34A C35A C36A 111.5(17)
H35C C35A H35D 108.0
C36A C35A H35C 109.3
C36A C35A H35D 109.3
C31A C36A C35A 111.1(16)
C31A C36A H36C 109.4
C31A C36A H36D 109.4
C35A C36A H36C 109.4
C35A C36A H36D 109.4
H36C C36A H36D 108.0
O2 S1 C37 103.4(10)
O3 S1 O2 111.6(12)
O3 S1 C37 104.0(10)
O4 S1 O2 116.0(11)
O4 S1 O3 114.5(13)
O4 S1 C37 105.6(10)
F1 C37 S1 113.2(11)
F1 C37 F3 102.9(18)
F2 C37 S1 111.0(15)
F2 C37 F1 106.7(17)
F2 C37 F3 109.1(17)
F3 C37 S1 113.5(15)
O2A S1A O3A 112.2(10)
O2A S1A C37A 105.2(10)
O3A S1A C37A 102.9(9)
O4A S1A O2A 118.6(11)
O4A S1A O3A 112.0(11)
O4A S1A C37A 104.1(9)
F1A C37A S1A 113.8(11)
F1A C37A F3A 106.8(16)
F2A C37A S1A 113.4(15)
F2A C37A F1A 107.2(14)
F2A C37A F3A 102.8(15)
F3A C37A S1A 111.9(12)

loop_
_geom_bond_atom_site_label_1
_geom_bond_atom_site_label_2
_geom_bond_distance
Br1 C3 1.887(6)
Br2 C15 1.879(6)
Br3 C27 1.880(7)
Fe1 O1 1.846(4)
Fe1 N1 2.243(4)
Fe1 N2 2.039(5)
Fe1 N3 2.036(4)
Fe1 N4 2.007(5)
N1 C1 1.482(7)
N1 C13 1.462(7)
N1 C25 1.497(7)
N2 C2 1.368(7)
N2 C5 1.397(7)
N3 C14 1.368(7)
N3 C17 1.401(7)
N4 C26 1.384(8)
N4 C29 1.389(9)
N5 H5 0.86(3)
N5 C6 1.285(8)
N5 C7 1.477(7)
N6 H6 0.8600
N6 C18 1.280(7)
N6 C19 1.474(7)
C1 H1A 0.9700
C1 H1B 0.9700
C1 C2 1.483(8)
C2 C3 1.385(8)
C3 C4 1.377(9)
C4 H4 0.9300
C4 C5 1.396(9)
C5 C6 1.400(8)
C6 H6A 0.9300
C7 H7 0.9800
C7 C8 1.511(9)
C7 C12 1.509(11)
C8 H8A 0.9700
C8 H8B 0.9700
C8 C9 1.534(11)
C9 H9A 0.9700
C9 H9B 0.9700
C9 C10 1.517(16)
C10 H10A 0.9700
C10 H10B 0.9700
C10 C11 1.515(15)
C11 H11A 0.9700
C11 H11B 0.9700
C11 C12 1.521(9)
C12 H12A 0.9700
C12 H12B 0.9700
C13 H13A 0.9700
C13 H13B 0.9700
C13 C14 1.499(7)
C14 C15 1.383(8)
C15 C16 1.397(8)
C16 H16 0.9300
C16 C17 1.391(8)
C17 C18 1.414(8)
C18 H18 0.9300
C19 H19 0.9800
C19 C20 1.521(10)
C19 C24 1.505(9)
C20 H20A 0.9700
C20 H20B 0.9700
C20 C21 1.522(12)
C21 H21A 0.9700
C21 H21B 0.9700
C21 C22 1.494(14)
C22 H22A 0.9700
C22 H22B 0.9700
C22 C23 1.500(13)
C23 H23A 0.9700
C23 H23B 0.9700
C23 C24 1.531(9)
C24 H24A 0.9700
C24 H24B 0.9700
C25 H25A 0.9700
C25 H25B 0.9700
C25 C26 1.471(8)
C26 C27 1.382(9)
C27 C28 1.380(11)
C28 H28 0.9300
C28 C29 1.419(11)
C29 C30 1.403(12)
C29 C30A 1.476(14)
N7 C30 1.270(17)
N7 C31 1.483(12)
N7 H7A 0.88(3)
C30 H30 0.9300
C31 H31 0.9800
C31 C32 1.499(19)
C31 C36 1.517(18)
C32 H32A 0.9700
C32 H32B 0.9700
C32 C33 1.51(2)
C33 H33A 0.9700
C33 H33B 0.9700
C33 C34 1.53(2)
C34 H34A 0.9700
C34 H34B 0.9700
C34 C35 1.51(2)
C35 H35A 0.9700
C35 H35B 0.9700
C35 C36 1.55(2)
C36 H36A 0.9700
C36 H36B 0.9700
N7A C30A 1.290(19)
N7A C31A 1.481(14)
N7A H7AA 0.89(3)
C30A H30A 0.9300
C31A H31A 0.9800
C31A C32A 1.49(2)
C31A C36A 1.51(2)
C32A H32C 0.9700
C32A H32D 0.9700
C32A C33A 1.50(3)
C33A H33C 0.9700
C33A H33D 0.9700
C33A C34A 1.53(2)
C34A H34C 0.9700
C34A H34D 0.9700
C34A C35A 1.50(2)
C35A H35C 0.9700
C35A H35D 0.9700
C35A C36A 1.55(3)
C36A H36C 0.9700
C36A H36D 0.9700
S1 O2 1.444(10)
S1 O3 1.432(11)
S1 O4 1.424(11)
S1 C37 1.769(14)
F1 C37 1.341(19)
F2 C37 1.315(16)
F3 C37 1.361(14)
S1A O2A 1.433(9)
S1A O3A 1.436(11)
S1A O4A 1.424(10)
S1A C37A 1.767(14)
F1A C37A 1.338(19)
F2A C37A 1.316(16)
F3A C37A 1.361(14)

loop_
_geom_hbond_atom_site_label_D
_geom_hbond_atom_site_label_H
_geom_hbond_atom_site_label_A
_geom_hbond_distance_DH
_geom_hbond_distance_HA
_geom_hbond_distance_DA
_geom_hbond_angle_DHA
N5 H5 O1 0.86(3) 1.91(3) 2.754(7) 167(7)
N6 H6 O1 0.86 1.86 2.719(6) 175.7
N7 H7A O1 0.88(3) 2.02(10) 2.808(16) 147(17)
N7A H7AA O1 0.89(3) 1.54(4) 2.43(2) 174(17)

loop_
_geom_torsion_atom_site_label_1
_geom_torsion_atom_site_label_2
_geom_torsion_atom_site_label_3
_geom_torsion_atom_site_label_4
_geom_torsion
Br1 C3 C4 C5 -178.8(5)
Br2 C15 C16 C17 -179.5(4)
Br3 C27 C28 C29 179.9(4)
Fe1 N1 C1 C2 36.8(5)
Fe1 N1 C13 C14 36.7(4)
Fe1 N1 C25 C26 41.6(5)
Fe1 N2 C2 C1 -0.3(7)
Fe1 N2 C2 C3 177.8(4)
Fe1 N2 C5 C4 -176.7(5)
Fe1 N2 C5 C6 6.1(11)
Fe1 N3 C14 C13 2.5(6)
Fe1 N3 C14 C15 -175.7(4)
Fe1 N3 C17 C16 174.0(4)
Fe1 N3 C17 C18 -3.3(9)
Fe1 N4 C26 C25 7.3(7)
Fe1 N4 C26 C27 -172.1(4)
Fe1 N4 C29 C28 169.5(5)
Fe1 N4 C29 C30 -3.9(14)
Fe1 N4 C29 C30A -10.5(14)
N1 C1 C2 N2 -26.3(7)
N1 C1 C2 C3 156.0(6)
N1 C13 C14 N3 -28.2(6)
N1 C13 C14 C15 149.6(6)
N1 C25 C26 N4 -35.2(7)
N1 C25 C26 C27 144.1(6)
N2 C2 C3 Br1 179.2(4)
N2 C2 C3 C4 -0.2(7)
N2 C5 C6 N5 -4.3(12)
N3 C14 C15 Br2 179.9(4)
N3 C14 C15 C16 0.4(6)
N3 C17 C18 N6 -5.9(9)
N4 C26 C27 Br3 180.0(4)
N4 C26 C27 C28 -0.3(7)
N4 C29 C30 N7 -7(2)
N4 C29 C30A N7A -4(4)
N5 C7 C8 C9 -178.1(6)
N5 C7 C12 C11 179.4(6)
N6 C19 C20 C21 -176.2(6)
N6 C19 C24 C23 177.0(6)
C1 N1 C13 C14 154.7(4)
C1 N1 C25 C26 -74.4(6)
C1 C2 C3 Br1 -3.0(9)
C1 C2 C3 C4 177.6(6)
C2 N2 C5 C4 0.6(7)
C2 N2 C5 C6 -176.6(7)
C2 C3 C4 C5 0.6(7)
C3 C4 C5 N2 -0.7(8)
C3 C4 C5 C6 176.6(6)
C4 C5 C6 N5 178.8(7)
C5 N2 C2 C1 -178.3(5)
C5 N2 C2 C3 -0.2(7)
C6 N5 C7 C8 -115.8(7)
C6 N5 C7 C12 120.4(7)
C7 N5 C6 C5 177.7(7)
C7 C8 C9 C10 55.5(10)
C8 C7 C12 C11 56.8(8)
C8 C9 C10 C11 -57.0(10)
C9 C10 C11 C12 57.0(10)
C10 C11 C12 C7 -56.5(9)
C12 C7 C8 C9 -55.7(8)
C13 N1 C1 C2 -81.2(5)
C13 N1 C25 C26 158.0(5)
C13 C14 C15 Br2 2.0(9)
C13 C14 C15 C16 -177.5(5)
C14 N3 C17 C16 0.6(6)
C14 N3 C17 C18 -176.6(5)
C14 C15 C16 C17 0.0(7)
C15 C16 C17 N3 -0.4(6)
C15 C16 C17 C18 177.0(5)
C16 C17 C18 N6 177.2(6)
C17 N3 C14 C13 177.6(4)
C17 N3 C14 C15 -0.6(6)
C18 N6 C19 C20 -120.2(6)
C18 N6 C19 C24 117.4(6)
C19 N6 C18 C17 178.5(6)
C19 C20 C21 C22 54.9(9)
C20 C19 C24 C23 55.6(7)
C20 C21 C22 C23 -56.0(10)
C21 C22 C23 C24 56.6(9)
C22 C23 C24 C19 -56.8(8)
C24 C19 C20 C21 -54.6(8)
C25 N1 C1 C2 150.9(4)
C25 N1 C13 C14 -78.1(5)
C25 C26 C27 Br3 0.6(10)
C25 C26 C27 C28 -179.6(6)
C26 N4 C29 C28 -0.2(6)
C26 N4 C29 C30 -173.6(11)
C26 N4 C29 C30A 179.8(13)
C26 C27 C28 C29 0.1(7)
C27 C28 C29 N4 0.1(7)
C27 C28 C29 C30 174.8(9)
C27 C28 C29 C30A 180.0(16)
C28 C29 C30 N7 179.7(13)
C28 C29 C30A N7A 176(3)
C29 N4 C26 C25 179.7(5)
C29 N4 C26 C27 0.3(6)
N7 C31 C32 C33 -177.6(15)
N7 C31 C36 C35 178.9(14)
C30 N7 C31 C32 -114.1(19)
C30 N7 C31 C36 121.8(16)
C31 N7 C30 C29 176.1(12)
C31 C32 C33 C34 53(2)
C32 C31 C36 C35 56.2(19)
C32 C33 C34 C35 -55(2)
C33 C34 C35 C36 56(2)
C34 C35 C36 C31 -57(2)
C36 C31 C32 C33 -54(2)
N7A C31A C32A C33A -179(2)
N7A C31A C36A C35A -176.3(19)
C30A N7A C31A C32A 43(3)
C30A N7A C31A C36A -85(3)
C31A N7A C30A C29 174(2)
C31A C32A C33A C34A 48(3)
C32A C31A C36A C35A 55(3)
C32A C33A C34A C35A -48(3)
C33A C34A C35A C36A 50(3)
C34A C35A C36A C31A -53(3)
C36A C31A C32A C33A -53(3)
O2 S1 C37 F1 -54.4(16)
O2 S1 C37 F2 65.5(17)
O2 S1 C37 F3 -171.2(19)
O3 S1 C37 F1 62.3(16)
O3 S1 C37 F2 -177.8(16)
O3 S1 C37 F3 -55(2)
O4 S1 C37 F1 -176.8(14)
O4 S1 C37 F2 -56.9(17)
O4 S1 C37 F3 66(2)
O2A S1A C37A F1A -59.3(16)
O2A S1A C37A F2A 63.7(16)
O2A S1A C37A F3A 179.5(15)
O3A S1A C37A F1A 58.3(16)
O3A S1A C37A F2A -178.7(14)
O3A S1A C37A F3A -62.9(17)
O4A S1A C37A F1A 175.3(14)
O4A S1A C37A F2A -61.8(16)
O4A S1A C37A F3A 54.0(18)
